data_1536060
loop_
_publ_author_name
'Cirpus, V.'
'Adam, A.'

_publ_section_title
;
 Die ersten Hydrogencarbonate mit der trimeren (H2 (C O3)3)4- Gruppe:
 Darstellung und Kristallstruktur von Rb4 H2 (C O3)3 (H2 O) und K4 H2 (C
 O3)3 .1,5 (H2 O)
;
_journal_name_full 'Zeitschrift fuer Anorganische und Allgemeine Chemie'
_journal_page_first 1197
_journal_page_last 1204
_journal_volume 621
_journal_year 1995
_chemical_formula_sum 'C3 H4 O10 Rb4'
_chemical_name_systematic 'Rb4 (H (C O3))2 (C O3) (H2 O)'
_space_group_IT_number 62
_symmetry_space_group_name_Hall '-P 2ac 2n'
_symmetry_space_group_name_H-M 'P n m a'
_cell_angle_alpha 90
_cell_angle_beta 90
_cell_angle_gamma 90
_cell_formula_units_Z 4
_cell_length_a 12.1803
_cell_length_b 15.723
_cell_length_c 6.1588
_cell_volume 1179.477
_citation_journal_id_ASTM ZAACAB
_cod_data_source_file Cirpus_ZAACAB_1995_1768.cif
_cod_data_source_block C3H4O10Rb4
_cod_database_code 1536060

loop_
_symmetry_equiv_pos_as_xyz
x,y,z
-x+1/2,-y,z+1/2
x+1/2,-y+1/2,-z+1/2
-x,y+1/2,-z
-x,-y,-z
x-1/2,y,-z-1/2
-x-1/2,y-1/2,z-1/2
x,-y-1/2,z

loop_
_atom_site_label
_atom_site_type_symbol
_atom_site_fract_x
_atom_site_fract_y
_atom_site_fract_z
_atom_site_occupancy
_atom_site_U_iso_or_equiv
Rb2 Rb+1 0.14699 0.12608 0.17829 1 0.0
H1 H+1 0.4029 0.4247 0.2149 1 0.0
O2 O-2 0.3714 0.3197 0.1317 1 0.0
O6 O-2 0.314 0.75 0.0688 1 0.0
H2 H+1 0.3406 0.702 0.1291 1 0.0
C2 C+4 0.3749 0.5258 0.1613 1 0.0
O3 O-2 0.4358 0.4647 0.2534 1 0.0
O5 O-2 0.396 0.5998 0.2222 1 0.0
O1 O-2 0.4705 0.25 0.3802 1 0.0
C1 C+4 0.4074 0.25 0.2175 1 0.0
Rb1 Rb+1 0.3736 0.12155 0.68661 1 0.0
O4 O-2 0.3043 0.5053 0.0226 1 0.0
